data_8103374
loop_
_publ_author_name
'Xiaochuan Li'
'Yunfeng Xu'
'Young-A Son'

_publ_section_title
;
 Crystal structure of 2,3-bis(3-methylthiophen-2-yl)benzofuran, C18H14OS2
;
_journal_issue 2
_journal_name_full 'Zeitschrift f\"ur Kristallographie - New Crystal Structures'
_journal_page_first 235
_journal_volume 227
_journal_year 2012
_chemical_formula_sum 'C18 H14 O S2'
_chemical_formula_weight 310.41
_space_group_IT_number 2
_symmetry_cell_setting triclinic
_symmetry_space_group_name_Hall '-P 1'
_symmetry_space_group_name_H-M 'P -1'
_atom_sites_solution_hydrogens geom
_atom_sites_solution_primary direct
_atom_sites_solution_secondary difmap
_audit_creation_method SHELXL-97
_cell_angle_alpha 64.773(2)
_cell_angle_beta 67.786(2)
_cell_angle_gamma 62.736(2)
_cell_formula_units_Z 2
_cell_length_a 9.470(2)
_cell_length_b 9.754(2)
_cell_length_c 10.458(2)
_cell_measurement_reflns_used 1647
_cell_measurement_temperature 296(2)
_cell_measurement_theta_max 23.70
_cell_measurement_theta_min 2.47
_cell_volume 756.5(3)
_computing_cell_refinement 'Bruker SMART'
_computing_data_collection 'Bruker SMART'
_computing_data_reduction 'Bruker SAINT'
_computing_molecular_graphics 'Bruker SHELXTL'
_computing_publication_material 'Bruker SHELXTL'
_computing_structure_refinement 'SHELXL-97 (Sheldrick, 1997)'
_computing_structure_solution 'SHELXS-97 (Sheldrick, 1990)'
_diffrn_ambient_temperature 296(2)
_diffrn_measured_fraction_theta_full 0.993
_diffrn_measured_fraction_theta_max 0.993
_diffrn_measurement_device_type 'CCD area detector'
_diffrn_measurement_method 'phi and omega scans'
_diffrn_radiation_monochromator graphite
_diffrn_radiation_source 'fine-focus sealed tube'
_diffrn_radiation_type MoK\a
_diffrn_radiation_wavelength 0.71073
_diffrn_reflns_av_R_equivalents 0.0224
_diffrn_reflns_av_sigmaI/netI 0.0354
_diffrn_reflns_limit_h_max 11
_diffrn_reflns_limit_h_min -11
_diffrn_reflns_limit_k_max 11
_diffrn_reflns_limit_k_min -11
_diffrn_reflns_limit_l_max 12
_diffrn_reflns_limit_l_min -12
_diffrn_reflns_number 5780
_diffrn_reflns_theta_full 25.49
_diffrn_reflns_theta_max 25.49
_diffrn_reflns_theta_min 2.47
_exptl_absorpt_coefficient_mu 0.347
_exptl_absorpt_correction_T_max 0.9339
_exptl_absorpt_correction_T_min 0.8708
_exptl_absorpt_correction_type multi-scan
_exptl_absorpt_process_details sadabs
_exptl_crystal_colour colourless
_exptl_crystal_density_diffrn 1.363
_exptl_crystal_density_method 'not measured'
_exptl_crystal_description block
_exptl_crystal_F_000 324
_exptl_crystal_size_max 0.41
_exptl_crystal_size_mid 0.20
_exptl_crystal_size_min 0.20
_refine_diff_density_max 0.304
_refine_diff_density_min -0.268
_refine_diff_density_rms 0.050
_refine_ls_extinction_method none
_refine_ls_goodness_of_fit_ref 1.039
_refine_ls_hydrogen_treatment constr
_refine_ls_matrix_type full
_refine_ls_number_parameters 192
_refine_ls_number_reflns 2793
_refine_ls_number_restraints 0
_refine_ls_restrained_S_all 1.039
_refine_ls_R_factor_all 0.0628
_refine_ls_R_factor_gt 0.0456
_refine_ls_shift/su_max 0.000
_refine_ls_shift/su_mean 0.000
_refine_ls_structure_factor_coef Fsqd
_refine_ls_weighting_details 'calc w=1/[\s^2^(Fo^2^)+(0.0685P)^2^+0.2182P] where P=(Fo^2^+2Fc^2^)/3'
_refine_ls_weighting_scheme calc
_refine_ls_wR_factor_gt 0.1197
_refine_ls_wR_factor_ref 0.1316
_reflns_number_gt 2129
_reflns_number_total 2793
_reflns_threshold_expression >2sigma(I)
_cod_data_source_file 1267-3735.cff
_cod_data_source_block a
_cod_depositor_comments
;
The following automatic conversions were performed:

'_symmetry_cell_setting' value 'Triclinic' changed to 'triclinic'
according to /home/saulius/struct/CIF-dictionaries/cif_core.dic
dictionary named 'cif_core.dic' version 2.4.1 from 2010-06-29.

Automatic conversion script
Id: cif_fix_values 1891 2012-01-12 08:04:46Z andrius 
;
_cod_original_sg_symbol_H-M P-1
_cod_database_code 8103374

loop_
_symmetry_equiv_pos_as_xyz
'x, y, z'
'-x, -y, -z'

loop_
_atom_site_label
_atom_site_type_symbol
_atom_site_fract_x
_atom_site_fract_y
_atom_site_fract_z
_atom_site_U_iso_or_equiv
_atom_site_adp_type
_atom_site_occupancy
_atom_site_symmetry_multiplicity
_atom_site_calc_flag
_atom_site_refinement_flags
C1 C 0.0658(4) 1.4753(3) 0.1576(3) 0.0511(7) Uani 1 1 d .
H1 H -0.0307 1.5558 0.1333 0.061 Uiso 1 1 calc R
C2 C 0.1885(4) 1.5109(3) 0.1629(3) 0.0574(8) Uani 1 1 d .
H2 H 0.1736 1.6185 0.1431 0.069 Uiso 1 1 calc R
C3 C 0.3335(4) 1.3902(4) 0.1970(3) 0.0575(8) Uani 1 1 d .
H3 H 0.4138 1.4187 0.1989 0.069 Uiso 1 1 calc R
C4 C 0.3606(3) 1.2290(3) 0.2283(3) 0.0489(7) Uani 1 1 d .
H4 H 0.4577 1.1486 0.2515 0.059 Uiso 1 1 calc R
C5 C 0.2386(3) 1.1900(3) 0.2240(3) 0.0388(6) Uani 1 1 d .
C6 C 0.2215(3) 1.0409(3) 0.2451(3) 0.0393(6) Uani 1 1 d .
C7 C 0.0947(3) 1.3136(3) 0.1904(3) 0.0410(6) Uani 1 1 d .
C8 C 0.0689(3) 1.0834(3) 0.2289(3) 0.0406(6) Uani 1 1 d .
C9 C 0.3545(3) 0.8814(3) 0.2585(3) 0.0402(6) Uani 1 1 d .
C10 C 0.4399(3) 0.7872(3) 0.3646(3) 0.0440(6) Uani 1 1 d .
C11 C 0.5649(3) 0.6449(3) 0.3310(3) 0.0529(7) Uani 1 1 d .
H11 H 0.6342 0.5658 0.3919 0.064 Uiso 1 1 calc R
C12 C 0.5732(3) 0.6359(3) 0.2043(4) 0.0567(8) Uani 1 1 d .
H12 H 0.6482 0.5512 0.1671 0.068 Uiso 1 1 calc R
C13 C 0.4043(4) 0.8239(4) 0.5009(3) 0.0598(8) Uani 1 1 d .
H13A H 0.3228 0.9300 0.4957 0.090 Uiso 1 1 calc R
H13B H 0.5022 0.8204 0.5119 0.090 Uiso 1 1 calc R
H13C H 0.3651 0.7450 0.5825 0.090 Uiso 1 1 calc R
C14 C -0.0260(3) 0.9965(3) 0.2385(3) 0.0425(6) Uani 1 1 d .
C15 C -0.0282(3) 0.8454(3) 0.3263(3) 0.0486(7) Uani 1 1 d .
C16 C -0.1407(3) 0.8082(4) 0.3002(4) 0.0564(8) Uani 1 1 d .
H16 H -0.1582 0.7105 0.3501 0.068 Uiso 1 1 calc R
C17 C -0.2196(4) 0.9247(4) 0.1980(4) 0.0619(8) Uani 1 1 d .
H17 H -0.2958 0.9164 0.1686 0.074 Uiso 1 1 calc R
C18 C 0.0651(4) 0.7394(4) 0.4382(3) 0.0543(7) Uani 1 1 d .
H18A H 0.1706 0.6739 0.3962 0.081 Uiso 1 1 calc R
H18B H 0.0083 0.6706 0.5137 0.081 Uiso 1 1 calc R
H18C H 0.0779 0.8040 0.4783 0.081 Uiso 1 1 calc R
O1 O -0.0115(2) 1.2511(2) 0.1948(2) 0.0455(5) Uani 1 1 d .
S1 S 0.42866(9) 0.79953(9) 0.11879(8) 0.0534(2) Uani 1 1 d .
S2 S -0.16428(9) 1.09029(9) 0.12816(9) 0.0552(3) Uani 1 1 d .

loop_
_atom_site_aniso_label
_atom_site_aniso_U_11
_atom_site_aniso_U_22
_atom_site_aniso_U_33
_atom_site_aniso_U_23
_atom_site_aniso_U_13
_atom_site_aniso_U_12
C1 0.0582(17) 0.0342(14) 0.0558(17) -0.0128(12) -0.0198(14) -0.0077(13)
C2 0.073(2) 0.0387(16) 0.065(2) -0.0139(14) -0.0207(16) -0.0210(15)
C3 0.0607(19) 0.0537(18) 0.071(2) -0.0230(15) -0.0167(16) -0.0257(16)
C4 0.0447(15) 0.0445(15) 0.0580(18) -0.0180(13) -0.0149(13) -0.0115(13)
C5 0.0408(14) 0.0347(13) 0.0398(14) -0.0131(11) -0.0087(11) -0.0113(11)
C6 0.0413(14) 0.0337(13) 0.0421(14) -0.0128(11) -0.0116(11) -0.0101(11)
C7 0.0425(14) 0.0365(14) 0.0416(14) -0.0138(11) -0.0105(11) -0.0098(11)
C8 0.0378(13) 0.0351(13) 0.0451(15) -0.0138(11) -0.0092(11) -0.0088(11)
C9 0.0382(13) 0.0362(13) 0.0472(15) -0.0141(11) -0.0084(11) -0.0139(11)
C10 0.0401(14) 0.0387(14) 0.0535(16) -0.0125(12) -0.0136(12) -0.0134(12)
C11 0.0416(15) 0.0371(15) 0.076(2) -0.0119(14) -0.0213(14) -0.0090(12)
C12 0.0433(16) 0.0435(16) 0.082(2) -0.0319(16) -0.0127(15) -0.0040(13)
C13 0.0656(19) 0.0594(19) 0.0541(18) -0.0179(15) -0.0246(15) -0.0127(15)
C14 0.0360(13) 0.0397(14) 0.0464(15) -0.0179(12) -0.0050(11) -0.0084(11)
C15 0.0426(15) 0.0467(16) 0.0514(17) -0.0194(13) -0.0051(12) -0.0122(13)
C16 0.0432(15) 0.0479(17) 0.081(2) -0.0231(15) -0.0100(15) -0.0188(14)
C17 0.0453(17) 0.061(2) 0.086(2) -0.0286(18) -0.0186(16) -0.0157(15)
C18 0.0579(18) 0.0605(18) 0.0445(16) -0.0058(14) -0.0103(13) -0.0315(15)
O1 0.0399(10) 0.0358(10) 0.0598(12) -0.0150(8) -0.0182(9) -0.0070(8)
S1 0.0534(4) 0.0502(4) 0.0577(5) -0.0278(4) -0.0122(3) -0.0095(3)
S2 0.0447(4) 0.0518(5) 0.0699(5) -0.0159(4) -0.0234(4) -0.0120(3)

loop_
_atom_type_symbol
_atom_type_description
_atom_type_scat_dispersion_real
_atom_type_scat_dispersion_imag
_atom_type_scat_source
C C 0.0033 0.0016 'International Tables Vol C Tables 4.2.6.8 and 6.1.1.4'
H H 0.0000 0.0000 'International Tables Vol C Tables 4.2.6.8 and 6.1.1.4'
O O 0.0106 0.0060 'International Tables Vol C Tables 4.2.6.8 and 6.1.1.4'
S S 0.1246 0.1234 'International Tables Vol C Tables 4.2.6.8 and 6.1.1.4'

loop_
_geom_angle_atom_site_label_1
_geom_angle_atom_site_label_2
_geom_angle_atom_site_label_3
_geom_angle
C7 C1 C2 116.1(3)
C7 C1 H1 121.9
C2 C1 H1 121.9
C1 C2 C3 121.7(3)
C1 C2 H2 119.2
C3 C2 H2 119.2
C4 C3 C2 121.3(3)
C4 C3 H3 119.4
C2 C3 H3 119.4
C3 C4 C5 118.1(3)
C3 C4 H4 120.9
C5 C4 H4 120.9
C7 C5 C4 119.1(2)
C7 C5 C6 105.9(2)
C4 C5 C6 134.9(2)
C8 C6 C5 106.4(2)
C8 C6 C9 127.9(2)
C5 C6 C9 125.0(2)
O1 C7 C1 125.8(2)
O1 C7 C5 110.5(2)
C1 C7 C5 123.7(3)
C6 C8 O1 110.7(2)
C6 C8 C14 135.2(2)
O1 C8 C14 114.1(2)
C10 C9 C6 129.4(2)
C10 C9 S1 111.70(19)
C6 C9 S1 118.79(19)
C9 C10 C11 111.0(2)
C9 C10 C13 124.7(2)
C11 C10 C13 124.2(3)
C12 C11 C10 114.0(3)
C12 C11 H11 123.0
C10 C11 H11 123.0
C11 C12 S1 111.6(2)
C11 C12 H12 124.2
S1 C12 H12 124.2
C10 C13 H13A 109.5
C10 C13 H13B 109.5
H13A C13 H13B 109.5
C10 C13 H13C 109.5
H13A C13 H13C 109.5
H13B C13 H13C 109.5
C15 C14 C8 129.8(3)
C15 C14 S2 111.3(2)
C8 C14 S2 118.88(19)
C14 C15 C16 110.9(3)
C14 C15 C18 125.1(3)
C16 C15 C18 123.9(3)
C17 C16 C15 114.6(3)
C17 C16 H16 122.7
C15 C16 H16 122.7
C16 C17 S2 112.0(2)
C16 C17 H17 124.0
S2 C17 H17 124.0
C15 C18 H18A 109.5
C15 C18 H18B 109.5
H18A C18 H18B 109.5
C15 C18 H18C 109.5
H18A C18 H18C 109.5
H18B C18 H18C 109.5
C7 O1 C8 106.42(18)
C12 S1 C9 91.70(14)
C17 S2 C14 91.18(14)

loop_
_geom_bond_atom_site_label_1
_geom_bond_atom_site_label_2
_geom_bond_distance
C1 C7 1.376(4)
C1 C2 1.382(4)
C1 H1 0.9300
C2 C3 1.390(4)
C2 H2 0.9300
C3 C4 1.379(4)
C3 H3 0.9300
C4 C5 1.392(4)
C4 H4 0.9300
C5 C7 1.389(3)
C5 C6 1.451(3)
C6 C8 1.366(3)
C6 C9 1.476(3)
C7 O1 1.374(3)
C8 O1 1.396(3)
C8 C14 1.447(4)
C9 C10 1.364(4)
C9 S1 1.723(3)
C10 C11 1.431(4)
C10 C13 1.495(4)
C11 C12 1.336(4)
C11 H11 0.9300
C12 S1 1.711(3)
C12 H12 0.9300
C13 H13A 0.9600
C13 H13B 0.9600
C13 H13C 0.9600
C14 C15 1.370(4)
C14 S2 1.740(3)
C15 C16 1.413(4)
C15 C18 1.461(4)
C16 C17 1.335(4)
C16 H16 0.9300
C17 S2 1.702(3)
C17 H17 0.9300
C18 H18A 0.9600
C18 H18B 0.9600
C18 H18C 0.9600

loop_
_geom_torsion_atom_site_label_1
_geom_torsion_atom_site_label_2
_geom_torsion_atom_site_label_3
_geom_torsion_atom_site_label_4
_geom_torsion
C7 C1 C2 C3 1.0(5)
C1 C2 C3 C4 -0.5(5)
C2 C3 C4 C5 0.3(5)
C3 C4 C5 C7 -0.7(4)
C3 C4 C5 C6 178.0(3)
C7 C5 C6 C8 -2.3(3)
C4 C5 C6 C8 178.8(3)
C7 C5 C6 C9 169.2(2)
C4 C5 C6 C9 -9.7(5)
C2 C1 C7 O1 178.5(3)
C2 C1 C7 C5 -1.5(4)
C4 C5 C7 O1 -178.6(2)
C6 C5 C7 O1 2.3(3)
C4 C5 C7 C1 1.4(4)
C6 C5 C7 C1 -177.7(2)
C5 C6 C8 O1 1.5(3)
C9 C6 C8 O1 -169.6(2)
C5 C6 C8 C14 -178.5(3)
C9 C6 C8 C14 10.3(5)
C8 C6 C9 C10 -124.7(3)
C5 C6 C9 C10 65.7(4)
C8 C6 C9 S1 60.0(3)
C5 C6 C9 S1 -109.6(3)
C6 C9 C10 C11 -176.9(2)
S1 C9 C10 C11 -1.3(3)
C6 C9 C10 C13 5.2(4)
S1 C9 C10 C13 -179.2(2)
C9 C10 C11 C12 1.1(3)
C13 C10 C11 C12 178.9(3)
C10 C11 C12 S1 -0.3(3)
C6 C8 C14 C15 33.3(5)
O1 C8 C14 C15 -146.7(3)
C6 C8 C14 S2 -148.0(3)
O1 C8 C14 S2 32.0(3)
C8 C14 C15 C16 179.7(3)
S2 C14 C15 C16 0.9(3)
C8 C14 C15 C18 3.0(5)
S2 C14 C15 C18 -175.7(2)
C14 C15 C16 C17 0.0(4)
C18 C15 C16 C17 176.7(3)
C15 C16 C17 S2 -1.0(4)
C1 C7 O1 C8 178.6(3)
C5 C7 O1 C8 -1.4(3)
C6 C8 O1 C7 -0.2(3)
C14 C8 O1 C7 179.9(2)
C11 C12 S1 C9 -0.4(2)
C10 C9 S1 C12 1.0(2)
C6 C9 S1 C12 177.1(2)
C16 C17 S2 C14 1.2(2)
C15 C14 S2 C17 -1.2(2)
C8 C14 S2 C17 179.9(2)
